data_4346452
loop_
_publ_author_name
'Govindarajan, R.'
'Nagarajaprakash, R.'
'Manimaran, Bala'

_publ_section_title
;
 Synthesis, Structural Characterization, and Host-Guest Studies of
 Aminoquinonato-Bridged Re(I) Supramolecular Rectangles.
;
_journal_issue 22
_journal_name_full 'Inorganic chemistry'
_journal_page_first 10686
_journal_page_last 10694
_journal_paper_doi 10.1021/acs.inorgchem.5b01543
_journal_volume 54
_journal_year 2015
_chemical_absolute_configuration unk
_chemical_formula_moiety 'C80 H60 N8 O16 Re4'
_chemical_formula_sum 'C80 H60 N8 O16 Re4'
_chemical_formula_weight 2134.16
_space_group_crystal_system orthorhombic
_space_group_IT_number 34
_space_group_name_Hall 'P 2 -2n'
_space_group_name_H-M_alt 'P n n 2'
_atom_sites_solution_hydrogens geom
_atom_sites_solution_primary direct
_atom_sites_solution_secondary difmap
_audit_creation_date 2015-08-29
_audit_creation_method
;
Olex2 1.2
(compiled 2015.01.26 svn.r3150 for OlexSys, GUI svn.r4998)
;
_cell_angle_alpha 90.00
_cell_angle_beta 90.00
_cell_angle_gamma 90.00
_cell_formula_units_Z 2
_cell_length_a 23.0606(16)
_cell_length_b 22.355(2)
_cell_length_c 12.2692(7)
_cell_measurement_temperature 150(2)
_cell_measurement_theta_max 27.7780
_cell_measurement_theta_min 3.6400
_cell_volume 6325.0(8)
_computing_molecular_graphics 'Olex2 (Dolomanov et al., 2009)'
_computing_publication_material 'Olex2 (Dolomanov et al., 2009)'
_computing_structure_refinement 'ShelXL (Sheldrick, 2008)'
_computing_structure_solution 'ShelXS (Sheldrick, 2008)'
_diffrn_ambient_temperature 150(2)
_diffrn_measured_fraction_theta_full 0.992
_diffrn_measured_fraction_theta_max 0.992
_diffrn_measurement_device_type 'Xcalibur, Eos'
_diffrn_measurement_method '\w scans'
_diffrn_radiation_monochromator graphite
_diffrn_radiation_type MoK\a
_diffrn_radiation_wavelength 0.71073
_diffrn_reflns_av_R_equivalents 0.0691
_diffrn_reflns_av_unetI/netI 0.1016
_diffrn_reflns_limit_h_max 27
_diffrn_reflns_limit_h_min -22
_diffrn_reflns_limit_k_max 26
_diffrn_reflns_limit_k_min -21
_diffrn_reflns_limit_l_max 14
_diffrn_reflns_limit_l_min -13
_diffrn_reflns_number 24207
_diffrn_reflns_theta_full 25.00
_diffrn_reflns_theta_max 25.00
_diffrn_reflns_theta_min 3.87
_diffrn_source 'fine-focus sealed tube'
_exptl_absorpt_coefficient_mu 3.859
_exptl_absorpt_correction_T_max 1.00
_exptl_absorpt_correction_T_min 0.72582
_exptl_absorpt_correction_type multi-scan
_exptl_absorpt_process_details
;
CrysAlisPro, Agilent Technologies,
Version 1.171.36.32 (release 02-08-2013 CrysAlis171 .NET)
(compiled Aug  2 2013,16:46:58)
Empirical absorption correction using spherical harmonics,
 implemented in SCALE3 ABSPACK scaling algorithm.
;
_exptl_crystal_colour red
_exptl_crystal_colour_primary red
_exptl_crystal_density_diffrn 1.121
_exptl_crystal_density_method 'not measured'
_exptl_crystal_description block
_exptl_crystal_F_000 2048
_exptl_crystal_size_max 0.3
_exptl_crystal_size_mid 0.24
_exptl_crystal_size_min 0.22
_refine_diff_density_max 1.756
_refine_diff_density_min -2.045
_refine_diff_density_rms 0.156
_refine_ls_abs_structure_details 'Flack H D (1983), Acta Cryst. A39, 876-881'
_refine_ls_abs_structure_Flack 0(10)
_refine_ls_extinction_method none
_refine_ls_goodness_of_fit_ref 0.972
_refine_ls_hydrogen_treatment constr
_refine_ls_matrix_type full
_refine_ls_number_parameters 319
_refine_ls_number_reflns 9413
_refine_ls_number_restraints 453
_refine_ls_restrained_S_all 0.957
_refine_ls_R_factor_all 0.1103
_refine_ls_R_factor_gt 0.0722
_refine_ls_shift/su_max 0.001
_refine_ls_shift/su_mean 0.000
_refine_ls_structure_factor_coef Fsqd
_refine_ls_weighting_details 'calc w=1/[\s^2^(Fo^2^)+(0.1130P)^2^+0.0000P] where P=(Fo^2^+2Fc^2^)/3'
_refine_ls_weighting_scheme calc
_refine_ls_wR_factor_gt 0.1869
_refine_ls_wR_factor_ref 0.2051
_reflns_number_gt 5749
_reflns_number_total 9413
_reflns_threshold_expression >2sigma(I)
_cod_data_source_file ic5b01543_si_002.cif
_cod_data_source_block 4
_cod_original_cell_volume 6324.9(8)
_cod_database_code 4346452
_olex2_refinement_description
;
1. Fixed Uiso
 At 1.2 times of:
  All C(H) groups, All C(H,H) groups
2. Restrained distances
 O5-C2AA
 1.19 with sigma of 0.02
 O6-C6
 1.1 with sigma of 0.02
 O3-C3
 1.19 with sigma of 0.02
 O2-C1AA
 1.17 with sigma of 0.02
 C40-C31
 1.31 with sigma of 0.02
3. Rigid bond restraints
 All non-hydrogen atoms
 with sigma for 1-2 distances of 0.01 and sigma for 1-3 distances of 0.01
4. Uiso/Uaniso restraints and constraints
All non-hydrogen atoms have similar U: within 1.7A with sigma of 0.04 and sigma
for terminal atoms of 0.08
Uanis(C9) = Uanis(C8) = Uanis(C7) = Uanis(C12) = Uanis(C11) = Uanis(C10)
Uanis(C15) = Uanis(C16) = Uanis(C17) = Uanis(C18) = Uanis(C19) = Uanis(C20)
Uanis(C23) = Uanis(C28) = Uanis(C27) = Uanis(C26) = Uanis(C25) = Uanis(C24)
Uanis(O2) = Uanis(C1AA)
Uanis(O3) = Uanis(C3)
Uanis(O6) = Uanis(C6)
5.a Secondary CH2 refined with riding coordinates:
 C21(H21A,H21B), C13(H13A,H13B), C14(H14A,H14B), C22(H22A,H22B)
5.b Aromatic/amide H refined with riding coordinates:
 C34(H34), C35(H35), C37(H37), C38(H38), C39(H39), C8(H8), C11(H11), C5(H5),
 C1(H1), C2(H2), C3AA(H3AA), C20(H20), C19(H19), C18(H18), C17(H17), C16(H16),
 C40(H40), C28(H28), C27(H27), C26(H26), C25(H25), C24(H24)
5.c Fitted hexagon refined as free rotating group:
 N4(C34,C35,C36,C37,C38), C8(C7,C12,C11,C10,C9), C31(C5,C1,N3,C2,C3AA),
 C15(C20,C19,C18,C17,C16), C23(C28,C27,C26,C25,C24)
;
_olex2_submission_special_instructions 'No special instructions were received'

loop_
_space_group_symop_id
_space_group_symop_operation_xyz
1 'x, y, z'
2 '-x, -y, z'
3 '-x+1/2, y+1/2, z+1/2'
4 'x+1/2, -y+1/2, z+1/2'

loop_
_atom_site_label
_atom_site_type_symbol
_atom_site_fract_x
_atom_site_fract_y
_atom_site_fract_z
_atom_site_U_iso_or_equiv
_atom_site_adp_type
_atom_site_occupancy
_atom_site_calc_flag
_atom_site_refinement_flags_posn
_atom_site_refinement_flags_adp
Re1 Re 0.29017(2) 0.78718(3) 0.04685(6) 0.0570(2) Uani 1 d . U
Re2 Re 0.64179(2) 0.82343(3) 0.05418(8) 0.0599(2) Uani 1 d . U
N4 N 0.3632(3) 0.2746(3) 0.0530(11) 0.049(3) Uani 1 d . U
C34 C 0.3710(4) 0.3020(5) -0.0476(9) 0.055(4) Uani 1 d G U
H34 H 0.3771 0.2789 -0.1095 0.065 Uiso 1 calc R .
C35 C 0.3696(5) 0.3640(5) -0.0557(7) 0.057(4) Uani 1 d G U
H35 H 0.3749 0.3823 -0.1230 0.068 Uiso 1 calc R .
C36 C 0.3605(4) 0.3986(3) 0.0369(10) 0.046(3) Uani 1 d G U
C37 C 0.3527(4) 0.3712(5) 0.1375(7) 0.056(4) Uani 1 d G U
H37 H 0.3465 0.3943 0.1994 0.067 Uiso 1 calc R .
C38 C 0.3540(4) 0.3092(5) 0.1456(8) 0.053(4) Uani 1 d G U
H38 H 0.3488 0.2908 0.2129 0.064 Uiso 1 calc R .
O7 O 0.3693(5) 0.7910(8) 0.1482(10) 0.055(3) Uani 1 d . U
N1 N 0.3564(6) 0.7866(12) -0.0636(14) 0.063(4) Uani 1 d . U
N2 N 0.5758(6) 0.8153(10) 0.1648(13) 0.054(4) Uani 1 d . U
O8 O 0.5637(5) 0.8129(7) -0.0503(9) 0.045(3) Uani 1 d . U
C39 C 0.3572(7) 0.4650(9) 0.0263(14) 0.066(4) Uani 1 d . U
H39 H 0.3640 0.4802 -0.0430 0.079 Uiso 1 calc R .
C6 C 0.6955(8) 0.8276(11) -0.0561(18) 0.062(3) Uani 1 d D U
C2AA C 0.7108(8) 0.8220(12) 0.1572(17) 0.075(6) Uani 1 d D U
C8 C 0.4586(4) 0.7998(8) 0.1611(7) 0.0550(16) Uani 1 d . U
H8 H 0.4546 0.7991 0.2366 0.066 Uiso 1 calc R .
C7 C 0.4101(3) 0.7931(6) 0.0950(9) 0.0550(16) Uani 1 d G U
C12 C 0.4161(3) 0.7943(6) -0.0178(9) 0.0550(16) Uani 1 d G U
C11 C 0.4705(4) 0.8021(8) -0.0643(7) 0.0550(16) Uani 1 d G U
H11 H 0.4745 0.8029 -0.1397 0.066 Uiso 1 calc R .
C10 C 0.5190(3) 0.8089(6) 0.0019(9) 0.0550(16) Uani 1 d G U
C9 C 0.5130(3) 0.8077(6) 0.1146(9) 0.0550(16) Uani 1 d G U
O3 O 0.1884(4) 0.7778(7) -0.1174(9) 0.051(3) Uani 1 d D U
O2 O 0.2048(5) 0.7882(8) 0.2270(11) 0.075(4) Uani 1 d D U
O6 O 0.7277(6) 0.8379(7) -0.1247(12) 0.062(3) Uani 1 d D U
O5 O 0.7412(5) 0.8218(6) 0.2275(11) 0.056(4) Uani 1 d D U
O4 O 0.6417(6) 0.9583(7) 0.058(2) 0.107(5) Uani 1 d . U
C0AA C 0.2842(5) 0.8648(9) 0.037(3) 0.062(4) Uani 1 d . U
C3 C 0.2244(6) 0.7826(11) -0.0529(13) 0.051(3) Uani 1 d D U
C1AA C 0.2383(8) 0.7902(13) 0.1553(15) 0.075(4) Uani 1 d D U
C4 C 0.6414(7) 0.9105(10) 0.064(2) 0.070(5) Uani 1 d . U
O1 O 0.2722(7) 0.9175(8) 0.0199(14) 0.103(6) Uani 1 d . U
C31 C 0.3311(5) 0.5688(4) 0.0944(11) 0.077(5) Uani 1 d D U
C5 C 0.3307(6) 0.6074(6) 0.1833(8) 0.078(5) Uani 1 d G U
H5 H 0.3382 0.5927 0.2528 0.094 Uiso 1 calc R .
C1 C 0.3192(6) 0.6679(6) 0.1682(8) 0.070(5) Uani 1 d G U
H1 H 0.3190 0.6937 0.2277 0.084 Uiso 1 calc R .
N3 N 0.3080(4) 0.6898(4) 0.0643(10) 0.065(3) Uani 1 d G U
C2 C 0.3084(6) 0.6512(6) -0.0246(7) 0.072(5) Uani 1 d G U
H2 H 0.3009 0.6659 -0.0941 0.086 Uiso 1 calc R .
C3AA C 0.3199(7) 0.5907(5) -0.0095(9) 0.097(6) Uani 1 d G U
H3AA H 0.3201 0.5649 -0.0690 0.116 Uiso 1 calc R .
C21 C 0.5723(8) 0.8160(11) 0.2752(14) 0.078(5) Uani 1 d . U
H21A H 0.6034 0.7914 0.3039 0.094 Uiso 1 calc R .
H21B H 0.5360 0.7974 0.2962 0.094 Uiso 1 calc R .
C13 C 0.3587(7) 0.7724(12) -0.1752(14) 0.080(5) Uani 1 d . U
H13A H 0.3271 0.7459 -0.1949 0.096 Uiso 1 calc R .
H13B H 0.3951 0.7530 -0.1929 0.096 Uiso 1 calc R .
C15 C 0.3503(7) 0.8265(11) -0.3580(8) 0.117(4) Uani 1 d . U
C20 C 0.4013(5) 0.8208(10) -0.4178(10) 0.117(4) Uani 1 d G U
H20 H 0.4369 0.8281 -0.3847 0.140 Uiso 1 calc R .
C19 C 0.3990(5) 0.8043(9) -0.5269(10) 0.117(4) Uani 1 d G U
H19 H 0.4331 0.8006 -0.5668 0.140 Uiso 1 calc R .
C18 C 0.3458(7) 0.7934(10) -0.5763(10) 0.117(4) Uani 1 d G U
H18 H 0.3443 0.7824 -0.6493 0.140 Uiso 1 calc R .
C17 C 0.2949(5) 0.7990(9) -0.5166(13) 0.117(4) Uani 1 d G U
H17 H 0.2593 0.7918 -0.5497 0.140 Uiso 1 calc R .
C16 C 0.2971(5) 0.8156(10) -0.4075(12) 0.117(4) Uani 1 d G U
H16 H 0.2630 0.8193 -0.3675 0.140 Uiso 1 calc R .
C14 C 0.3534(8) 0.8329(13) -0.2361(16) 0.090(6) Uani 1 d . U
H14A H 0.3188 0.8533 -0.2109 0.108 Uiso 1 calc R .
H14B H 0.3865 0.8577 -0.2176 0.108 Uiso 1 calc R .
C40 C 0.3448(9) 0.5083(8) 0.1088(17) 0.084(5) Uani 1 d D U
H40 H 0.3460 0.4947 0.1804 0.101 Uiso 1 calc R .
C23 C 0.5815(6) 0.8756(12) 0.4504(7) 0.124(3) Uani 1 d . U
C28 C 0.5371(4) 0.8882(9) 0.5235(9) 0.124(3) Uani 1 d G U
H28 H 0.5004 0.8982 0.4979 0.148 Uiso 1 calc R .
C27 C 0.5475(5) 0.8859(11) 0.6350(9) 0.124(3) Uani 1 d G U
H27 H 0.5178 0.8943 0.6840 0.148 Uiso 1 calc R .
C26 C 0.6024(6) 0.8709(13) 0.6734(8) 0.124(3) Uani 1 d G U
H26 H 0.6094 0.8694 0.7480 0.148 Uiso 1 calc R .
C25 C 0.6467(4) 0.8583(10) 0.6003(11) 0.124(3) Uani 1 d G U
H25 H 0.6834 0.8483 0.6259 0.148 Uiso 1 calc R .
C24 C 0.6363(5) 0.8607(11) 0.4888(10) 0.124(3) Uani 1 d G U
H24 H 0.6660 0.8523 0.4398 0.148 Uiso 1 calc R .
C22 C 0.5757(9) 0.8773(14) 0.3299(16) 0.109(7) Uani 1 d . U
H22A H 0.6085 0.8988 0.3000 0.131 Uiso 1 calc R .
H22B H 0.5410 0.8996 0.3115 0.131 Uiso 1 calc R .

loop_
_atom_site_aniso_label
_atom_site_aniso_U_11
_atom_site_aniso_U_22
_atom_site_aniso_U_33
_atom_site_aniso_U_23
_atom_site_aniso_U_13
_atom_site_aniso_U_12
Re1 0.0549(3) 0.0786(5) 0.0375(3) -0.0083(7) -0.0117(4) 0.0011(3)
Re2 0.0552(3) 0.0761(5) 0.0485(4) 0.0079(7) -0.0071(5) 0.0014(3)
N4 0.036(5) 0.087(8) 0.026(5) 0.003(8) -0.003(7) -0.010(5)
C34 0.034(8) 0.081(9) 0.049(7) 0.004(8) -0.004(7) 0.007(8)
C35 0.054(9) 0.077(8) 0.039(7) 0.010(7) 0.016(7) 0.016(9)
C36 0.029(5) 0.072(7) 0.037(8) 0.005(7) 0.002(7) -0.011(6)
C37 0.058(10) 0.084(9) 0.026(7) 0.005(7) -0.007(6) 0.002(9)
C38 0.036(8) 0.076(10) 0.048(7) -0.001(8) 0.009(7) -0.012(8)
O7 0.033(5) 0.095(10) 0.036(5) -0.002(7) 0.002(4) -0.018(6)
N1 0.036(5) 0.109(13) 0.045(5) 0.008(7) -0.019(4) 0.004(7)
N2 0.050(5) 0.076(12) 0.036(5) 0.001(7) -0.021(4) -0.015(8)
O8 0.044(5) 0.072(10) 0.019(4) 0.007(6) 0.007(3) 0.005(6)
C39 0.070(9) 0.077(7) 0.051(12) -0.003(7) -0.003(8) -0.018(9)
C6 0.048(6) 0.054(8) 0.085(7) 0.010(6) -0.001(4) 0.040(6)
C2AA 0.058(8) 0.091(16) 0.076(10) -0.015(12) -0.014(7) -0.051(10)
C8 0.048(2) 0.083(5) 0.034(3) 0.016(4) 0.000(2) -0.011(3)
C7 0.048(2) 0.083(5) 0.034(3) 0.016(4) 0.000(2) -0.011(3)
C12 0.048(2) 0.083(5) 0.034(3) 0.016(4) 0.000(2) -0.011(3)
C11 0.048(2) 0.083(5) 0.034(3) 0.016(4) 0.000(2) -0.011(3)
C10 0.048(2) 0.083(5) 0.034(3) 0.016(4) 0.000(2) -0.011(3)
C9 0.048(2) 0.083(5) 0.034(3) 0.016(4) 0.000(2) -0.011(3)
O3 0.024(4) 0.089(8) 0.040(5) -0.003(5) 0.000(3) -0.017(4)
O2 0.045(6) 0.125(11) 0.055(6) -0.020(7) -0.006(4) -0.001(6)
O6 0.048(6) 0.054(8) 0.085(7) 0.010(6) -0.001(4) 0.040(6)
O5 0.025(6) 0.049(9) 0.094(9) -0.007(7) -0.015(5) 0.021(5)
O4 0.107(9) 0.077(6) 0.138(13) -0.018(18) 0.055(13) 0.006(8)
C0AA 0.028(6) 0.087(6) 0.072(13) -0.021(9) -0.015(8) -0.014(5)
C3 0.024(4) 0.089(8) 0.040(5) -0.003(5) 0.000(3) -0.017(4)
C1AA 0.045(6) 0.125(11) 0.055(6) -0.020(7) -0.006(4) -0.001(6)
C4 0.069(9) 0.078(7) 0.061(13) -0.021(10) 0.041(9) -0.013(7)
O1 0.138(11) 0.073(7) 0.097(16) -0.007(10) 0.033(10) 0.000(9)
C31 0.094(11) 0.066(9) 0.072(9) -0.003(7) -0.045(9) -0.021(9)
C5 0.105(13) 0.087(10) 0.043(8) -0.001(7) -0.012(9) 0.017(12)
C1 0.076(12) 0.094(9) 0.040(8) -0.003(7) 0.005(8) 0.030(11)
N3 0.073(7) 0.076(6) 0.045(8) -0.012(6) -0.017(7) 0.003(5)
C2 0.092(13) 0.083(8) 0.042(9) -0.006(8) -0.019(9) -0.003(12)
C3AA 0.162(17) 0.072(9) 0.056(8) -0.018(9) -0.029(12) -0.021(14)
C21 0.045(9) 0.146(16) 0.044(6) 0.006(9) -0.008(5) -0.027(10)
C13 0.042(9) 0.148(17) 0.049(6) 0.003(8) -0.020(5) 0.016(10)
C15 0.105(6) 0.197(10) 0.047(5) 0.006(6) -0.003(4) -0.036(7)
C20 0.105(6) 0.197(10) 0.047(5) 0.006(6) -0.003(4) -0.036(7)
C19 0.105(6) 0.197(10) 0.047(5) 0.006(6) -0.003(4) -0.036(7)
C18 0.105(6) 0.197(10) 0.047(5) 0.006(6) -0.003(4) -0.036(7)
C17 0.105(6) 0.197(10) 0.047(5) 0.006(6) -0.003(4) -0.036(7)
C16 0.105(6) 0.197(10) 0.047(5) 0.006(6) -0.003(4) -0.036(7)
C14 0.058(10) 0.161(18) 0.051(7) 0.020(10) -0.004(6) 0.019(11)
C40 0.106(13) 0.086(9) 0.059(11) -0.017(8) -0.042(10) 0.002(12)
C23 0.075(6) 0.242(10) 0.054(5) -0.030(7) -0.009(4) -0.001(7)
C28 0.075(6) 0.242(10) 0.054(5) -0.030(7) -0.009(4) -0.001(7)
C27 0.075(6) 0.242(10) 0.054(5) -0.030(7) -0.009(4) -0.001(7)
C26 0.075(6) 0.242(10) 0.054(5) -0.030(7) -0.009(4) -0.001(7)
C25 0.075(6) 0.242(10) 0.054(5) -0.030(7) -0.009(4) -0.001(7)
C24 0.075(6) 0.242(10) 0.054(5) -0.030(7) -0.009(4) -0.001(7)
C22 0.089(12) 0.182(19) 0.056(7) -0.037(11) -0.016(7) 0.037(14)

loop_
_atom_type_symbol
_atom_type_description
_atom_type_scat_dispersion_real
_atom_type_scat_dispersion_imag
_atom_type_scat_source
C C 0.0033 0.0016 'International Tables Vol C Tables 4.2.6.8 and 6.1.1.4'
H H 0.0000 0.0000 'International Tables Vol C Tables 4.2.6.8 and 6.1.1.4'
N N 0.0061 0.0033 'International Tables Vol C Tables 4.2.6.8 and 6.1.1.4'
O O 0.0106 0.0060 'International Tables Vol C Tables 4.2.6.8 and 6.1.1.4'
Re Re -1.0185 7.2310 'International Tables Vol C Tables 4.2.6.8 and 6.1.1.4'

loop_
_geom_angle_atom_site_label_1
_geom_angle_atom_site_label_2
_geom_angle_atom_site_label_3
_geom_angle
_geom_angle_site_symmetry_1
_geom_angle_site_symmetry_3
O7 Re1 N3 80.2(6) . .
N1 Re1 O7 75.9(4) . .
N1 Re1 N3 85.4(8) . .
C0AA Re1 O7 93.7(8) . .
C0AA Re1 N1 91.1(11) . .
C0AA Re1 C3 87.0(9) . .
C0AA Re1 C1AA 87.7(12) . .
C0AA Re1 N3 173.6(5) . .
C3 Re1 O7 175.3(6) . .
C3 Re1 N1 99.5(7) . .
C3 Re1 N3 98.8(7) . .
C1AA Re1 O7 97.6(7) . .
C1AA Re1 N1 173.3(8) . .
C1AA Re1 C3 87.1(7) . .
C1AA Re1 N3 95.1(10) . .
N4 Re2 O8 81.3(5) 2_665 .
N2 Re2 N4 82.9(7) . 2_665
N2 Re2 O8 76.8(4) . .
C6 Re2 N4 94.7(8) . 2_665
C6 Re2 N2 173.9(9) . .
C6 Re2 O8 97.3(8) . .
C6 Re2 C2AA 86.0(8) . .
C6 Re2 C4 89.8(10) . .
C2AA Re2 N4 91.7(8) . 2_665
C2AA Re2 N2 99.7(8) . .
C2AA Re2 O8 172.4(8) . .
C4 Re2 N4 175.5(7) . 2_665
C4 Re2 N2 92.6(9) . .
C4 Re2 O8 97.9(9) . .
C4 Re2 C2AA 88.9(11) . .
C34 N4 Re2 116.9(8) . 2_665
C34 N4 C38 120.0 . .
C38 N4 Re2 122.8(8) . 2_665
C35 C34 N4 120.0 . .
C34 C35 C36 120.0 . .
C35 C36 C39 119.4(11) . .
C37 C36 C35 120.0 . .
C37 C36 C39 120.6(11) . .
C36 C37 C38 120.0 . .
C37 C38 N4 120.0 . .
C7 O7 Re1 111.0(9) . .
C12 N1 Re1 116.0(10) . .
C13 N1 Re1 132.5(12) . .
C13 N1 C12 110.9(14) . .
C9 N2 Re2 115.5(10) . .
C21 N2 Re2 134.8(12) . .
C21 N2 C9 109.6(14) . .
C10 O8 Re2 113.0(9) . .
C40 C39 C36 128.5(16) . .
O6 C6 Re2 171(2) . .
O5 C2AA Re2 167.6(19) . .
C7 C8 C9 120.0 . .
O7 C7 C8 109.4(9) . .
O7 C7 C12 130.4(9) . .
C12 C7 C8 120.0 . .
C7 C12 N1 106.3(9) . .
C7 C12 C11 120.0 . .
C11 C12 N1 133.7(9) . .
C12 C11 C10 120.0 . .
O8 C10 C11 112.5(10) . .
O8 C10 C9 127.5(10) . .
C11 C10 C9 120.0 . .
C8 C9 N2 132.8(9) . .
C10 C9 N2 107.2(9) . .
C10 C9 C8 120.0 . .
O1 C0AA Re1 169.5(17) . .
O3 C3 Re1 174.8(16) . .
O2 C1AA Re1 176(2) . .
O4 C4 Re2 173(3) . .
C5 C31 C3AA 120.0 . .
C5 C31 C40 120.1(13) . .
C3AA C31 C40 119.8(13) . .
C1 C5 C31 120.0 . .
C5 C1 N3 120.0 . .
C1 N3 Re1 117.8(6) . .
C1 N3 C2 120.0 . .
C2 N3 Re1 122.2(6) . .
C3AA C2 N3 120.0 . .
C2 C3AA C31 120.0 . .
N2 C21 C22 116(2) . .
N1 C13 C14 106(2) . .
C20 C15 C16 120.0 . .
C20 C15 C14 119.6(12) . .
C16 C15 C14 119.5(12) . .
C19 C20 C15 120.0 . .
C20 C19 C18 120.0 . .
C17 C18 C19 120.0 . .
C18 C17 C16 120.0 . .
C17 C16 C15 120.0 . .
C15 C14 C13 114(2) . .
C31 C40 C39 127.6(18) . .
C28 C23 C24 120.0 . .
C28 C23 C22 124.8(12) . .
C24 C23 C22 115.2(12) . .
C23 C28 C27 120.0 . .
C28 C27 C26 120.0 . .
C25 C26 C27 120.0 . .
C26 C25 C24 120.0 . .
C25 C24 C23 120.0 . .
C23 C22 C21 115(2) . .

loop_
_geom_bond_atom_site_label_1
_geom_bond_atom_site_label_2
_geom_bond_distance
_geom_bond_site_symmetry_2
Re1 O7 2.209(11) .
Re1 N1 2.042(17) .
Re1 C0AA 1.74(2) .
Re1 C3 1.951(14) .
Re1 C1AA 1.790(17) .
Re1 N3 2.227(9) .
Re2 N4 2.194(7) 2_665
Re2 N2 2.048(17) .
Re2 O8 2.223(12) .
Re2 C6 1.837(18) .
Re2 C2AA 2.033(17) .
Re2 C4 1.95(2) .
N4 Re2 2.194(7) 2_665
N4 C34 1.3900 .
N4 C38 1.3900 .
C34 C35 1.3900 .
C35 C36 1.3900 .
C36 C37 1.3900 .
C36 C39 1.49(2) .
C37 C38 1.3900 .
O7 C7 1.148(12) .
N1 C12 1.496(15) .
N1 C13 1.41(2) .
N2 C9 1.582(15) .
N2 C21 1.36(2) .
O8 C10 1.218(12) .
C39 C40 1.43(2) .
C6 O6 1.145(15) .
C2AA O5 1.112(15) .
C8 C7 1.3900 .
C8 C9 1.3900 .
C7 C12 1.3900 .
C12 C11 1.3900 .
C11 C10 1.3900 .
C10 C9 1.3900 .
O3 C3 1.153(13) .
O2 C1AA 1.171(15) .
O4 C4 1.07(2) .
C0AA O1 1.23(2) .
C31 C5 1.3900 .
C31 C3AA 1.3900 .
C31 C40 1.401(16) .
C5 C1 1.3900 .
C1 N3 1.3900 .
N3 C2 1.3900 .
C2 C3AA 1.3900 .
C21 C22 1.53(3) .
C13 C14 1.55(3) .
C15 C20 1.3900 .
C15 C16 1.3900 .
C15 C14 1.51(2) .
C20 C19 1.3900 .
C19 C18 1.3900 .
C18 C17 1.3900 .
C17 C16 1.3900 .
C23 C28 1.3900 .
C23 C24 1.3900 .
C23 C22 1.49(2) .
C28 C27 1.3900 .
C27 C26 1.3900 .
C26 C25 1.3900 .
C25 C24 1.3900 .

loop_
_platon_squeeze_void_nr
_platon_squeeze_void_average_x
_platon_squeeze_void_average_y
_platon_squeeze_void_average_z
_platon_squeeze_void_volume
_platon_squeeze_void_count_electrons
_platon_squeeze_void_content
1 -0.002 0.000 0.027 1604 323 ' '
2 0.505 0.500 -0.087 1604 323 ' '
